data_7045442
loop_
_publ_author_name
'Ali, Zahra'
'Richey, Nathaniel E.'
'Bock, Duane C.'
'Abboud, Khalil A.'
'Akhtar, Javeed'
'Sher, Muhammad'
'McElwee-White, Lisa'

_publ_section_title
;
 N,N-Disubstituted-N'-acylthioureas as modular ligands for deposition of
 transition metal sulfides.
;
_journal_issue 8
_journal_name_full 'Dalton transactions (Cambridge, England : 2003)'
_journal_page_first 2719
_journal_page_last 2726
_journal_paper_doi 10.1039/c7dt04860b
_journal_volume 47
_journal_year 2018
_chemical_formula_sum 'C48 H63 Co N6 O3 S3'
_chemical_formula_weight 927.15
_space_group_crystal_system monoclinic
_space_group_IT_number 14
_space_group_name_Hall '-P 2ybc'
_space_group_name_H-M_alt 'P 1 21/c 1'
_symmetry_space_group_name_Hall '-P 2ybc'
_symmetry_space_group_name_H-M 'P 1 21/c 1'
_atom_sites_solution_hydrogens geom
_atom_sites_solution_primary direct
_atom_sites_solution_secondary difmap
_audit_creation_method SHELXL-2014/7
_audit_update_record
;
2017-12-13 deposited with the CCDC.
2018-01-29 downloaded from the CCDC.
;
_cell_angle_alpha 90
_cell_angle_beta 92.5405(9)
_cell_angle_gamma 90
_cell_formula_units_Z 4
_cell_length_a 9.6733(4)
_cell_length_b 26.7438(10)
_cell_length_c 18.9117(7)
_cell_measurement_reflns_used 9193
_cell_measurement_temperature 100(2)
_cell_measurement_theta_max 28.0
_cell_measurement_theta_min 2.0
_cell_volume 4887.7(3)
_computing_cell_refinement 'Bruker APEX3 (Bruker, 2014)'
_computing_data_collection 'Bruker APEX3 (Bruker, 2014)'
_computing_data_reduction 'Bruker Apex3 SAINT (Bruker, 2014)'
_computing_molecular_graphics 'XP in SHELXTL-plus, Bruker 2014'
_computing_publication_material 'SHELXL2014/7, Sheldrick, G. M. 2014'
_computing_structure_refinement 'SHELXL2014/7, Sheldrick G. M. 2014'
_computing_structure_solution 'SHELXL2014/7, Sheldrick G. M. 2014'
_diffrn_ambient_temperature 100(2)
_diffrn_measured_fraction_theta_full 1.000
_diffrn_measured_fraction_theta_max 0.939
_diffrn_measurement_device_type 'Bruker APEX-II DUO'
_diffrn_measurement_method 'phi and omega scans'
_diffrn_radiation_type MoK\a
_diffrn_radiation_wavelength 0.71073
_diffrn_reflns_av_R_equivalents 0.0601
_diffrn_reflns_av_unetI/netI 0.0660
_diffrn_reflns_Laue_measured_fraction_full 1.000
_diffrn_reflns_Laue_measured_fraction_max 0.939
_diffrn_reflns_limit_h_max 15
_diffrn_reflns_limit_h_min -15
_diffrn_reflns_limit_k_max 38
_diffrn_reflns_limit_k_min -42
_diffrn_reflns_limit_l_max 29
_diffrn_reflns_limit_l_min -27
_diffrn_reflns_number 114933
_diffrn_reflns_point_group_measured_fraction_full 1.000
_diffrn_reflns_point_group_measured_fraction_max 0.939
_diffrn_reflns_theta_full 25.000
_diffrn_reflns_theta_max 34.023
_diffrn_reflns_theta_min 1.523
_diffrn_source 'fine-focus sealed tube'
_exptl_absorpt_coefficient_mu 0.525
_exptl_absorpt_correction_T_max 0.9748
_exptl_absorpt_correction_T_min 0.9073
_exptl_absorpt_correction_type multi-scan
_exptl_absorpt_process_details 'Sheldrick, G. M., sadabs (2014). Acta Cryst. C71, 3--8.'
_exptl_crystal_colour green
_exptl_crystal_density_diffrn 1.260
_exptl_crystal_description needle
_exptl_crystal_F_000 1968
_exptl_crystal_size_max 0.265
_exptl_crystal_size_mid 0.060
_exptl_crystal_size_min 0.052
_refine_diff_density_max 0.970
_refine_diff_density_min -0.805
_refine_diff_density_rms 0.077
_refine_ls_extinction_method none
_refine_ls_goodness_of_fit_ref 1.016
_refine_ls_hydrogen_treatment constr
_refine_ls_matrix_type full
_refine_ls_number_parameters 560
_refine_ls_number_reflns 18743
_refine_ls_number_restraints 0
_refine_ls_restrained_S_all 1.016
_refine_ls_R_factor_all 0.1105
_refine_ls_R_factor_gt 0.0582
_refine_ls_shift/su_max 0.008
_refine_ls_shift/su_mean 0.000
_refine_ls_structure_factor_coef Fsqd
_refine_ls_weighting_details 'w=1/[\s^2^(Fo^2^)+(0.0456P)^2^+4.5949P] where P=(Fo^2^+2Fc^2^)/3'
_refine_ls_weighting_scheme calc
_refine_ls_wR_factor_gt 0.1133
_refine_ls_wR_factor_ref 0.1310
_reflns_Friedel_coverage 0.000
_reflns_number_gt 12079
_reflns_number_total 18743
_reflns_threshold_expression 'I > 2\s(I)'
_cod_data_source_file c7dt04860b2.cif
_cod_data_source_block ali5
_cod_depositor_comments 'Adding full bibliography for 7045439--7045442.cif.'
_cod_database_code 7045442
_shelx_shelxl_version_number 2014/7
_shelx_space_group_comment
; 
The symmetry employed for this shelxl refinement is uniquely defined 
by the following loop, which should always be used as a source of 
symmetry information in preference to the above space-group names. 
They are only intended as comments. 
;
_shelx_estimated_absorpt_t_min 0.873
_shelx_estimated_absorpt_t_max 0.973

loop_
_space_group_symop_operation_xyz
'x, y, z'
'-x, y+1/2, -z+1/2'
'-x, -y, -z'
'x, -y-1/2, z-1/2'

loop_
_atom_site_label
_atom_site_type_symbol
_atom_site_fract_x
_atom_site_fract_y
_atom_site_fract_z
_atom_site_U_iso_or_equiv
_atom_site_adp_type
_atom_site_occupancy
_atom_site_site_symmetry_order
_atom_site_calc_flag
_atom_site_refinement_flags_posn
_atom_site_refinement_flags_adp
_atom_site_refinement_flags_occupancy
_atom_site_disorder_assembly
_atom_site_disorder_group
Co1 Co 0.21176(2) 0.32473(2) 0.30193(2) 0.01909(6) Uani 1 1 d . . . . .
S1 S 0.08908(5) 0.26192(2) 0.34210(3) 0.02669(11) Uani 1 1 d . . . . .
O1 O 0.06416(13) 0.34876(5) 0.24082(7) 0.0232(3) Uani 1 1 d . . . . .
N1 N -0.08017(17) 0.27840(7) 0.22278(9) 0.0276(4) Uani 1 1 d . . . . .
N2 N -0.10205(17) 0.20415(7) 0.27917(10) 0.0299(4) Uani 1 1 d . . . . .
C1 C -0.03578(19) 0.32487(8) 0.21166(10) 0.0242(4) Uani 1 1 d . . . . .
C2 C -0.03609(19) 0.24846(8) 0.27584(11) 0.0254(4) Uani 1 1 d . . . . .
C3 C -0.1194(2) 0.35230(9) 0.15686(11) 0.0293(4) Uani 1 1 d . . . . .
H3A H -0.1972 0.3361 0.1346 0.035 Uiso 1 1 calc R U . . .
C4 C -0.0894(2) 0.39885(9) 0.13775(11) 0.0280(4) Uani 1 1 d . . . . .
H4A H -0.0101 0.4135 0.1608 0.034 Uiso 1 1 calc R U . . .
C5 C -0.1644(2) 0.43019(9) 0.08528(11) 0.0306(5) Uani 1 1 d . . . . .
C6 C -0.2834(2) 0.41386(11) 0.04722(13) 0.0404(6) Uani 1 1 d . . . . .
H6A H -0.3190 0.3814 0.0557 0.049 Uiso 1 1 calc R U . . .
C7 C -0.3496(3) 0.44431(12) -0.00244(15) 0.0491(7) Uani 1 1 d . . . . .
H7A H -0.4300 0.4326 -0.0280 0.059 Uiso 1 1 calc R U . . .
C8 C -0.2998(3) 0.49161(13) -0.01526(14) 0.0519(8) Uani 1 1 d . . . . .
H8A H -0.3455 0.5124 -0.0497 0.062 Uiso 1 1 calc R U . . .
C9 C -0.1831(3) 0.50880(12) 0.02219(15) 0.0479(7) Uani 1 1 d . . . . .
H9A H -0.1489 0.5415 0.0137 0.057 Uiso 1 1 calc R U . . .
C10 C -0.1161(2) 0.47823(10) 0.07219(13) 0.0376(5) Uani 1 1 d . . . . .
H10A H -0.0363 0.4903 0.0978 0.045 Uiso 1 1 calc R U . . .
C11 C -0.2319(2) 0.19403(9) 0.23553(14) 0.0356(5) Uani 1 1 d . . . . .
H11A H -0.2660 0.1608 0.2517 0.043 Uiso 1 1 calc R U . . .
C12 C -0.2069(3) 0.18798(11) 0.15703(15) 0.0496(7) Uani 1 1 d . . . . .
H12A H -0.2939 0.1789 0.1317 0.074 Uiso 1 1 calc R U . . .
H12B H -0.1382 0.1616 0.1507 0.074 Uiso 1 1 calc R U . . .
H12C H -0.1726 0.2196 0.1382 0.074 Uiso 1 1 calc R U . . .
C13 C -0.3464(2) 0.23122(9) 0.25036(16) 0.0428(6) Uani 1 1 d . . . . .
H13A H -0.4334 0.2200 0.2270 0.064 Uiso 1 1 calc R U . . .
H13B H -0.3219 0.2642 0.2321 0.064 Uiso 1 1 calc R U . . .
H13C H -0.3576 0.2334 0.3015 0.064 Uiso 1 1 calc R U . . .
C14 C -0.0594(3) 0.16469(9) 0.33007(16) 0.0429(6) Uani 1 1 d . . . . .
H14A H 0.0328 0.1746 0.3516 0.052 Uiso 1 1 calc R U . . .
C15 C -0.1585(4) 0.16154(12) 0.3899(2) 0.0678(10) Uani 1 1 d . . . . .
H15A H -0.1271 0.1355 0.4234 0.102 Uiso 1 1 calc R U . . .
H15B H -0.2514 0.1532 0.3705 0.102 Uiso 1 1 calc R U . . .
H15C H -0.1612 0.1938 0.4143 0.102 Uiso 1 1 calc R U . . .
C16 C -0.0406(3) 0.11434(10) 0.2944(2) 0.0615(9) Uani 1 1 d . . . . .
H16A H 0.0014 0.0907 0.3286 0.092 Uiso 1 1 calc R U . . .
H16B H 0.0198 0.1183 0.2545 0.092 Uiso 1 1 calc R U . . .
H16C H -0.1309 0.1016 0.2771 0.092 Uiso 1 1 calc R U . . .
S21 S 0.39005(5) 0.30093(2) 0.37231(3) 0.02447(10) Uani 1 1 d . . . . .
O21 O 0.14097(12) 0.36760(5) 0.37521(7) 0.0187(3) Uani 1 1 d . . . . .
N21 N 0.34247(14) 0.38815(5) 0.44282(8) 0.0161(3) Uani 1 1 d . . . . .
N22 N 0.56773(15) 0.36997(6) 0.42218(8) 0.0172(3) Uani 1 1 d . . . . .
C21 C 0.20603(17) 0.38608(6) 0.42843(9) 0.0158(3) Uani 1 1 d . . . . .
C22 C 0.43359(17) 0.35788(6) 0.41360(9) 0.0161(3) Uani 1 1 d . . . . .
C23 C 0.11752(17) 0.41134(7) 0.47980(10) 0.0184(3) Uani 1 1 d . . . . .
H23A H 0.0223 0.4157 0.4668 0.022 Uiso 1 1 calc R U . . .
C24 C 0.16287(17) 0.42836(7) 0.54299(10) 0.0181(3) Uani 1 1 d . . . . .
H24A H 0.2574 0.4222 0.5557 0.022 Uiso 1 1 calc R U . . .
C25 C 0.08372(17) 0.45562(6) 0.59540(9) 0.0169(3) Uani 1 1 d . . . . .
C26 C 0.15103(19) 0.47101(7) 0.65866(10) 0.0215(4) Uani 1 1 d . . . . .
H26A H 0.2446 0.4615 0.6685 0.026 Uiso 1 1 calc R U . . .
C27 C 0.0832(2) 0.49996(8) 0.70742(10) 0.0252(4) Uani 1 1 d . . . . .
H27A H 0.1309 0.5103 0.7499 0.030 Uiso 1 1 calc R U . . .
C28 C -0.0536(2) 0.51379(7) 0.69423(10) 0.0228(4) Uani 1 1 d . . . . .
H28A H -0.0996 0.5341 0.7270 0.027 Uiso 1 1 calc R U . . .
C29 C -0.12256(19) 0.49754(7) 0.63245(10) 0.0225(4) Uani 1 1 d . . . . .
H29A H -0.2170 0.5062 0.6237 0.027 Uiso 1 1 calc R U . . .
C30 C -0.05553(18) 0.46900(7) 0.58359(10) 0.0208(4) Uani 1 1 d . . . . .
H30A H -0.1043 0.4583 0.5416 0.025 Uiso 1 1 calc R U . . .
C31 C 0.68046(19) 0.34004(8) 0.39182(11) 0.0242(4) Uani 1 1 d . . . . .
H31A H 0.6361 0.3116 0.3651 0.029 Uiso 1 1 calc R U . . .
C32 C 0.7748(2) 0.31775(9) 0.45044(14) 0.0393(6) Uani 1 1 d . . . . .
H32A H 0.8474 0.2979 0.4294 0.059 Uiso 1 1 calc R U . . .
H32B H 0.7203 0.2963 0.4807 0.059 Uiso 1 1 calc R U . . .
H32C H 0.8171 0.3448 0.4789 0.059 Uiso 1 1 calc R U . . .
C33 C 0.7593(2) 0.37067(10) 0.33941(12) 0.0355(5) Uani 1 1 d . . . . .
H33A H 0.8325 0.3501 0.3201 0.053 Uiso 1 1 calc R U . . .
H33B H 0.8006 0.3999 0.3635 0.053 Uiso 1 1 calc R U . . .
H33C H 0.6956 0.3818 0.3008 0.053 Uiso 1 1 calc R U . . .
C34 C 0.61441(17) 0.41563(7) 0.46118(9) 0.0175(3) Uani 1 1 d . . . . .
H34A H 0.7175 0.4161 0.4587 0.021 Uiso 1 1 calc R U . . .
C35 C 0.5641(2) 0.46354(7) 0.42558(11) 0.0235(4) Uani 1 1 d . . . . .
H35A H 0.6111 0.4922 0.4483 0.035 Uiso 1 1 calc R U . . .
H35B H 0.4640 0.4668 0.4301 0.035 Uiso 1 1 calc R U . . .
H35C H 0.5849 0.4626 0.3753 0.035 Uiso 1 1 calc R U . . .
C36 C 0.5860(2) 0.41306(8) 0.53976(10) 0.0226(4) Uani 1 1 d . . . . .
H36A H 0.6317 0.4412 0.5645 0.034 Uiso 1 1 calc R U . . .
H36B H 0.6220 0.3815 0.5595 0.034 Uiso 1 1 calc R U . . .
H36C H 0.4860 0.4149 0.5458 0.034 Uiso 1 1 calc R U . . .
S41 S 0.28051(6) 0.27265(2) 0.22034(3) 0.03169(13) Uani 1 1 d . . . . .
O41 O 0.31630(13) 0.38037(5) 0.26792(7) 0.0200(3) Uani 1 1 d . . . . .
N41 N 0.3588(4) 0.35637(8) 0.15179(11) 0.0634(9) Uani 1 1 d . . . . .
C41 C 0.3662(2) 0.38588(8) 0.20839(10) 0.0253(4) Uani 1 1 d . . . . .
C42 C 0.3128(3) 0.30925(9) 0.14949(12) 0.0451(7) Uani 1 1 d . . . . .
C43 C 0.4395(3) 0.43340(8) 0.19574(12) 0.0347(5) Uani 1 1 d . . . . .
H43A H 0.4949 0.4356 0.1556 0.042 Uiso 1 1 calc R U . . .
C44 C 0.43185(19) 0.47291(8) 0.23754(10) 0.0220(4) Uani 1 1 d . . . . .
H44A H 0.3772 0.4693 0.2777 0.026 Uiso 1 1 calc R U . . .
C45 C 0.49823(19) 0.52162(7) 0.22880(10) 0.0225(4) Uani 1 1 d . . . . .
C46 C 0.5952(2) 0.53074(9) 0.17764(12) 0.0302(4) Uani 1 1 d . . . . .
H46A H 0.6187 0.5048 0.1460 0.036 Uiso 1 1 calc R U . . .
C47 C 0.6570(3) 0.57714(9) 0.17263(14) 0.0400(6) Uani 1 1 d . . . . .
H47A H 0.7231 0.5827 0.1378 0.048 Uiso 1 1 calc R U . . .
C48 C 0.6236(2) 0.61567(9) 0.21797(14) 0.0378(5) Uani 1 1 d . . . . .
H48A H 0.6658 0.6476 0.2140 0.045 Uiso 1 1 calc R U . . .
C49 C 0.5283(2) 0.60715(8) 0.26899(12) 0.0312(5) Uani 1 1 d . . . . .
H49A H 0.5055 0.6332 0.3005 0.037 Uiso 1 1 calc R U . . .
C50 C 0.4660(2) 0.56088(8) 0.27429(11) 0.0263(4) Uani 1 1 d . . . . .
H50A H 0.4002 0.5556 0.3094 0.032 Uiso 1 1 calc R U . . .
N42 N 0.2572(4) 0.28325(13) 0.08998(17) 0.0225(7) Uiso 0.497(3) 1 d . . P A 1
C51 C 0.2114(4) 0.22981(15) 0.0891(2) 0.0247(8) Uiso 0.497(3) 1 d . . P A 1
H51A H 0.1804 0.2215 0.1375 0.030 Uiso 0.497(3) 1 calc R U P A 1
C52 C 0.3414(9) 0.1986(3) 0.0765(5) 0.049(2) Uiso 0.497(3) 1 d . . P A 1
H52A H 0.3187 0.1630 0.0792 0.073 Uiso 0.497(3) 1 calc R U P A 1
H52B H 0.4135 0.2068 0.1127 0.073 Uiso 0.497(3) 1 calc R U P A 1
H52C H 0.3749 0.2063 0.0296 0.073 Uiso 0.497(3) 1 calc R U P A 1
C53 C 0.0908(5) 0.2202(2) 0.0371(3) 0.0350(10) Uiso 0.497(3) 1 d . . P A 1
H53A H 0.0494 0.1877 0.0473 0.052 Uiso 0.497(3) 1 calc R U P A 1
H53B H 0.1235 0.2202 -0.0112 0.052 Uiso 0.497(3) 1 calc R U P A 1
H53C H 0.0213 0.2465 0.0417 0.052 Uiso 0.497(3) 1 calc R U P A 1
C54 C 0.2779(5) 0.30706(18) 0.0207(2) 0.0316(10) Uiso 0.497(3) 1 d . . P A 1
H54A H 0.2598 0.2804 -0.0156 0.038 Uiso 0.497(3) 1 calc R U P A 1
C55 C 0.4099(10) 0.3239(4) 0.0109(5) 0.066(3) Uiso 0.497(3) 1 d . . P A 1
H55A H 0.4285 0.3227 -0.0396 0.099 Uiso 0.497(3) 1 calc R U P A 1
H55B H 0.4764 0.3025 0.0373 0.099 Uiso 0.497(3) 1 calc R U P A 1
H55C H 0.4190 0.3584 0.0279 0.099 Uiso 0.497(3) 1 calc R U P A 1
C56 C 0.1763(5) 0.3486(2) 0.0027(3) 0.0402(12) Uiso 0.497(3) 1 d . . P A 1
H56A H 0.0828 0.3378 0.0136 0.060 Uiso 0.497(3) 1 calc R U P A 1
H56B H 0.1790 0.3565 -0.0478 0.060 Uiso 0.497(3) 1 calc R U P A 1
H56C H 0.2013 0.3784 0.0306 0.060 Uiso 0.497(3) 1 calc R U P A 1
N42' N 0.3389(4) 0.29288(13) 0.08130(18) 0.0265(8) Uiso 0.503(3) 1 d . . P A 2
C51' C 0.2782(4) 0.24455(14) 0.05721(19) 0.0193(7) Uiso 0.503(3) 1 d . . P A 2
H51B H 0.2967 0.2420 0.0057 0.023 Uiso 0.503(3) 1 calc R U P A 2
C52' C 0.3436(7) 0.1973(2) 0.0922(4) 0.0308(15) Uiso 0.503(3) 1 d . . P A 2
H52D H 0.3104 0.1675 0.0665 0.046 Uiso 0.503(3) 1 calc R U P A 2
H52E H 0.3171 0.1953 0.1415 0.046 Uiso 0.503(3) 1 calc R U P A 2
H52F H 0.4446 0.1993 0.0907 0.046 Uiso 0.503(3) 1 calc R U P A 2
C53' C 0.1238(5) 0.24176(19) 0.0618(3) 0.0358(11) Uiso 0.503(3) 1 d . . P A 2
H53D H 0.0883 0.2132 0.0341 0.054 Uiso 0.503(3) 1 calc R U P A 2
H53E H 0.0819 0.2726 0.0430 0.054 Uiso 0.503(3) 1 calc R U P A 2
H53F H 0.1004 0.2376 0.1114 0.054 Uiso 0.503(3) 1 calc R U P A 2
C54' C 0.4332(7) 0.3182(3) 0.0232(4) 0.0361(14) Uiso 0.503(3) 1 d . . P A 2
H54B H 0.4703 0.3500 0.0444 0.043 Uiso 0.503(3) 1 calc R U P A 2
C55' C 0.3267(8) 0.3331(3) -0.0357(4) 0.072(2) Uiso 0.503(3) 1 d . . P A 2
H55D H 0.2446 0.3472 -0.0146 0.108 Uiso 0.503(3) 1 calc R U P A 2
H55E H 0.3002 0.3034 -0.0637 0.108 Uiso 0.503(3) 1 calc R U P A 2
H55F H 0.3674 0.3580 -0.0665 0.108 Uiso 0.503(3) 1 calc R U P A 2
C56' C 0.5459(7) 0.2893(3) 0.0078(4) 0.0587(16) Uiso 0.503(3) 1 d . . P A 2
H56D H 0.6003 0.2820 0.0516 0.088 Uiso 0.503(3) 1 calc R U P A 2
H56E H 0.6036 0.3074 -0.0249 0.088 Uiso 0.503(3) 1 calc R U P A 2
H56F H 0.5141 0.2579 -0.0141 0.088 Uiso 0.503(3) 1 calc R U P A 2

loop_
_atom_site_aniso_label
_atom_site_aniso_U_11
_atom_site_aniso_U_22
_atom_site_aniso_U_33
_atom_site_aniso_U_23
_atom_site_aniso_U_13
_atom_site_aniso_U_12
Co1 0.01366(10) 0.01870(12) 0.02507(13) -0.00843(10) 0.00251(9) -0.00334(9)
S1 0.0218(2) 0.0234(2) 0.0347(3) -0.0033(2) -0.00053(19) -0.00806(18)
O1 0.0181(6) 0.0270(7) 0.0245(7) -0.0089(5) 0.0005(5) -0.0045(5)
N1 0.0216(8) 0.0318(9) 0.0297(9) -0.0118(7) 0.0029(7) -0.0090(7)
N2 0.0215(8) 0.0237(9) 0.0449(11) -0.0133(8) 0.0054(7) -0.0067(7)
C1 0.0183(8) 0.0330(10) 0.0216(9) -0.0116(8) 0.0038(7) -0.0062(8)
C2 0.0179(8) 0.0255(10) 0.0335(11) -0.0128(8) 0.0072(7) -0.0061(7)
C3 0.0208(9) 0.0406(12) 0.0264(10) -0.0096(9) -0.0015(8) -0.0062(8)
C4 0.0184(8) 0.0410(12) 0.0245(10) -0.0112(9) 0.0015(7) -0.0014(8)
C5 0.0235(9) 0.0427(13) 0.0259(10) -0.0072(9) 0.0053(8) 0.0031(9)
C6 0.0321(11) 0.0492(15) 0.0393(13) -0.0084(11) -0.0068(10) 0.0045(11)
C7 0.0378(13) 0.0650(19) 0.0436(15) -0.0053(13) -0.0074(11) 0.0116(13)
C8 0.0435(14) 0.076(2) 0.0367(14) 0.0107(14) 0.0095(11) 0.0258(15)
C9 0.0426(14) 0.0557(17) 0.0468(15) 0.0128(13) 0.0195(12) 0.0096(12)
C10 0.0287(11) 0.0482(14) 0.0366(12) 0.0013(10) 0.0104(9) 0.0018(10)
C11 0.0186(9) 0.0290(11) 0.0593(15) -0.0204(10) 0.0035(9) -0.0074(8)
C12 0.0352(12) 0.0562(17) 0.0573(17) -0.0343(14) 0.0007(12) -0.0140(12)
C13 0.0226(10) 0.0299(12) 0.0765(19) -0.0161(12) 0.0071(11) -0.0070(9)
C14 0.0361(12) 0.0263(12) 0.0663(18) -0.0035(11) 0.0009(12) -0.0103(10)
C15 0.083(2) 0.0455(18) 0.076(2) 0.0108(16) 0.025(2) -0.0098(17)
C16 0.0373(14) 0.0324(14) 0.114(3) -0.0176(16) -0.0062(16) 0.0018(11)
S21 0.01740(19) 0.0156(2) 0.0401(3) -0.00947(19) -0.00171(18) 0.00152(16)
O21 0.0136(5) 0.0206(6) 0.0218(6) -0.0040(5) 0.0012(5) -0.0005(5)
N21 0.0127(6) 0.0149(7) 0.0209(7) -0.0024(5) 0.0024(5) -0.0002(5)
N22 0.0131(6) 0.0167(7) 0.0218(7) -0.0039(6) 0.0011(5) 0.0009(5)
C21 0.0147(7) 0.0126(7) 0.0202(8) -0.0002(6) 0.0026(6) -0.0014(6)
C22 0.0152(7) 0.0150(8) 0.0183(8) 0.0002(6) 0.0022(6) -0.0005(6)
C23 0.0129(7) 0.0175(8) 0.0249(9) -0.0024(7) 0.0037(6) 0.0002(6)
C24 0.0127(7) 0.0169(8) 0.0248(9) -0.0013(7) 0.0032(6) 0.0004(6)
C25 0.0143(7) 0.0151(8) 0.0214(8) -0.0017(6) 0.0029(6) -0.0003(6)
C26 0.0165(8) 0.0250(9) 0.0229(9) -0.0015(7) 0.0010(7) 0.0030(7)
C27 0.0227(9) 0.0318(10) 0.0210(9) -0.0053(8) -0.0009(7) 0.0020(8)
C28 0.0225(9) 0.0239(9) 0.0224(9) -0.0028(7) 0.0057(7) 0.0032(7)
C29 0.0161(8) 0.0252(9) 0.0264(9) -0.0020(7) 0.0038(7) 0.0039(7)
C30 0.0154(7) 0.0242(9) 0.0228(9) -0.0053(7) 0.0004(6) 0.0002(7)
C31 0.0155(8) 0.0248(9) 0.0325(10) -0.0095(8) 0.0041(7) 0.0041(7)
C32 0.0281(10) 0.0377(13) 0.0521(15) 0.0025(11) 0.0027(10) 0.0185(10)
C33 0.0256(10) 0.0511(14) 0.0305(11) -0.0062(10) 0.0110(9) 0.0050(10)
C34 0.0136(7) 0.0180(8) 0.0209(8) -0.0032(6) -0.0002(6) -0.0012(6)
C35 0.0257(9) 0.0181(9) 0.0266(10) 0.0005(7) 0.0013(7) -0.0018(7)
C36 0.0223(8) 0.0259(10) 0.0193(9) -0.0026(7) -0.0020(7) 0.0036(7)
S41 0.0308(3) 0.0213(2) 0.0442(3) -0.0171(2) 0.0148(2) -0.0078(2)
O41 0.0177(6) 0.0250(7) 0.0175(6) -0.0060(5) 0.0031(5) -0.0056(5)
N41 0.152(3) 0.0202(10) 0.0204(10) 0.0002(8) 0.0260(13) 0.0164(13)
C41 0.0362(11) 0.0226(9) 0.0176(9) 0.0029(7) 0.0058(8) 0.0115(8)
C42 0.085(2) 0.0284(11) 0.0205(10) -0.0107(8) -0.0172(11) 0.0295(12)
C43 0.0521(14) 0.0249(10) 0.0292(11) 0.0099(8) 0.0236(10) 0.0116(10)
C44 0.0185(8) 0.0300(10) 0.0175(8) 0.0048(7) 0.0016(7) 0.0037(7)
C45 0.0192(8) 0.0264(10) 0.0218(9) 0.0054(7) 0.0004(7) 0.0041(7)
C46 0.0283(10) 0.0328(11) 0.0301(11) 0.0051(9) 0.0087(8) 0.0039(9)
C47 0.0364(12) 0.0371(13) 0.0478(14) 0.0113(11) 0.0171(11) -0.0006(10)
C48 0.0340(11) 0.0288(11) 0.0509(15) 0.0114(10) 0.0037(10) 0.0001(9)
C49 0.0292(10) 0.0276(11) 0.0365(12) 0.0018(9) -0.0019(9) 0.0059(8)
C50 0.0222(9) 0.0313(11) 0.0254(10) 0.0019(8) 0.0011(7) 0.0040(8)

loop_
_atom_type_symbol
_atom_type_description
_atom_type_scat_dispersion_real
_atom_type_scat_dispersion_imag
_atom_type_scat_source
C C 0.0033 0.0016 'International Tables Vol C Tables 4.2.6.8 and 6.1.1.4'
H H 0.0000 0.0000 'International Tables Vol C Tables 4.2.6.8 and 6.1.1.4'
N N 0.0061 0.0033 'International Tables Vol C Tables 4.2.6.8 and 6.1.1.4'
O O 0.0106 0.0060 'International Tables Vol C Tables 4.2.6.8 and 6.1.1.4'
S S 0.1246 0.1234 'International Tables Vol C Tables 4.2.6.8 and 6.1.1.4'
Co Co 0.3494 0.9721 'International Tables Vol C Tables 4.2.6.8 and 6.1.1.4'

loop_
_geom_angle_atom_site_label_1
_geom_angle_atom_site_label_2
_geom_angle_atom_site_label_3
_geom_angle
O1 Co1 O41 85.84(6)
O1 Co1 O21 87.45(6)
O41 Co1 O21 89.38(5)
O1 Co1 S41 91.70(4)
O41 Co1 S41 94.32(4)
O21 Co1 S41 176.13(4)
O1 Co1 S1 93.75(4)
O41 Co1 S1 178.85(4)
O21 Co1 S1 89.53(4)
S41 Co1 S1 86.76(2)
O1 Co1 S21 176.68(5)
O41 Co1 S21 90.93(4)
O21 Co1 S21 91.74(4)
S41 Co1 S21 89.31(2)
S1 Co1 S21 89.47(2)
C2 S1 Co1 106.06(8)
C1 O1 Co1 129.12(14)
C1 N1 C2 125.53(17)
C2 N2 C14 122.68(18)
C2 N2 C11 121.4(2)
C14 N2 C11 115.73(18)
O1 C1 N1 130.3(2)
O1 C1 C3 115.99(19)
N1 C1 C3 113.71(17)
N1 C2 N2 115.15(18)
N1 C2 S1 127.15(15)
N2 C2 S1 117.62(17)
C4 C3 C1 122.29(18)
C4 C3 H3A 118.9
C1 C3 H3A 118.9
C3 C4 C5 127.66(19)
C3 C4 H4A 116.2
C5 C4 H4A 116.2
C10 C5 C6 118.1(2)
C10 C5 C4 119.2(2)
C6 C5 C4 122.7(2)
C7 C6 C5 120.8(3)
C7 C6 H6A 119.6
C5 C6 H6A 119.6
C8 C7 C6 120.4(3)
C8 C7 H7A 119.8
C6 C7 H7A 119.8
C7 C8 C9 119.9(3)
C7 C8 H8A 120.1
C9 C8 H8A 120.1
C8 C9 C10 119.9(3)
C8 C9 H9A 120.1
C10 C9 H9A 120.1
C9 C10 C5 120.9(2)
C9 C10 H10A 119.5
C5 C10 H10A 119.5
N2 C11 C12 113.01(18)
N2 C11 C13 112.31(18)
C12 C11 C13 113.4(2)
N2 C11 H11A 105.8
C12 C11 H11A 105.8
C13 C11 H11A 105.8
C11 C12 H12A 109.5
C11 C12 H12B 109.5
H12A C12 H12B 109.5
C11 C12 H12C 109.5
H12A C12 H12C 109.5
H12B C12 H12C 109.5
C11 C13 H13A 109.5
C11 C13 H13B 109.5
H13A C13 H13B 109.5
C11 C13 H13C 109.5
H13A C13 H13C 109.5
H13B C13 H13C 109.5
N2 C14 C15 111.0(2)
N2 C14 C16 112.3(2)
C15 C14 C16 111.9(2)
N2 C14 H14A 107.1
C15 C14 H14A 107.1
C16 C14 H14A 107.1
C14 C15 H15A 109.5
C14 C15 H15B 109.5
H15A C15 H15B 109.5
C14 C15 H15C 109.5
H15A C15 H15C 109.5
H15B C15 H15C 109.5
C14 C16 H16A 109.5
C14 C16 H16B 109.5
H16A C16 H16B 109.5
C14 C16 H16C 109.5
H16A C16 H16C 109.5
H16B C16 H16C 109.5
C22 S21 Co1 100.51(6)
C21 O21 Co1 128.24(11)
C22 N21 C21 123.69(15)
C22 N22 C34 121.97(14)
C22 N22 C31 123.06(15)
C34 N22 C31 114.94(14)
O21 C21 N21 129.09(16)
O21 C21 C23 114.68(15)
N21 C21 C23 116.13(15)
N21 C22 N22 117.21(15)
N21 C22 S21 124.13(13)
N22 C22 S21 118.39(13)
C24 C23 C21 124.37(16)
C24 C23 H23A 117.8
C21 C23 H23A 117.8
C23 C24 C25 127.71(16)
C23 C24 H24A 116.1
C25 C24 H24A 116.1
C26 C25 C30 117.96(16)
C26 C25 C24 119.04(15)
C30 C25 C24 122.94(16)
C27 C26 C25 121.05(17)
C27 C26 H26A 119.5
C25 C26 H26A 119.5
C28 C27 C26 120.26(18)
C28 C27 H27A 119.9
C26 C27 H27A 119.9
C27 C28 C29 119.15(18)
C27 C28 H28A 120.4
C29 C28 H28A 120.4
C30 C29 C28 120.86(17)
C30 C29 H29A 119.6
C28 C29 H29A 119.6
C29 C30 C25 120.69(17)
C29 C30 H30A 119.7
C25 C30 H30A 119.7
N22 C31 C33 111.07(17)
N22 C31 C32 110.77(17)
C33 C31 C32 112.60(18)
N22 C31 H31A 107.4
C33 C31 H31A 107.4
C32 C31 H31A 107.4
C31 C32 H32A 109.5
C31 C32 H32B 109.5
H32A C32 H32B 109.5
C31 C32 H32C 109.5
H32A C32 H32C 109.5
H32B C32 H32C 109.5
C31 C33 H33A 109.5
C31 C33 H33B 109.5
H33A C33 H33B 109.5
C31 C33 H33C 109.5
H33A C33 H33C 109.5
H33B C33 H33C 109.5
N22 C34 C35 112.91(14)
N22 C34 C36 112.50(15)
C35 C34 C36 113.73(16)
N22 C34 H34A 105.6
C35 C34 H34A 105.6
C36 C34 H34A 105.6
C34 C35 H35A 109.5
C34 C35 H35B 109.5
H35A C35 H35B 109.5
C34 C35 H35C 109.5
H35A C35 H35C 109.5
H35B C35 H35C 109.5
C34 C36 H36A 109.5
C34 C36 H36B 109.5
H36A C36 H36B 109.5
C34 C36 H36C 109.5
H36A C36 H36C 109.5
H36B C36 H36C 109.5
C42 S41 Co1 105.06(8)
C41 O41 Co1 128.31(13)
C41 N41 C42 126.3(2)
O41 C41 N41 130.1(2)
O41 C41 C43 116.92(18)
N41 C41 C43 112.88(19)
N41 C42 N42' 104.6(3)
N41 C42 N42 127.3(2)
N41 C42 S41 126.15(17)
N42' C42 S41 126.5(2)
N42 C42 S41 105.6(2)
C44 C43 C41 123.30(19)
C44 C43 H43A 118.3
C41 C43 H43A 118.3
C43 C44 C45 127.31(19)
C43 C44 H44A 116.3
C45 C44 H44A 116.3
C46 C45 C50 117.93(19)
C46 C45 C44 122.95(19)
C50 C45 C44 119.11(18)
C47 C46 C45 120.6(2)
C47 C46 H46A 119.7
C45 C46 H46A 119.7
C46 C47 C48 120.7(2)
C46 C47 H47A 119.6
C48 C47 H47A 119.6
C49 C48 C47 119.3(2)
C49 C48 H48A 120.4
C47 C48 H48A 120.4
C50 C49 C48 120.3(2)
C50 C49 H49A 119.8
C48 C49 H49A 119.8
C49 C50 C45 121.1(2)
C49 C50 H50A 119.4
C45 C50 H50A 119.4
C42 N42 C54 115.7(3)
C42 N42 C51 125.6(3)
C54 N42 C51 117.0(3)
N42 C51 C53 112.9(4)
N42 C51 C52 106.0(4)
C53 C51 C52 114.8(4)
N42 C51 H51A 107.6
C53 C51 H51A 107.6
C52 C51 H51A 107.6
C51 C52 H52A 109.5
C51 C52 H52B 109.5
H52A C52 H52B 109.5
C51 C52 H52C 109.5
H52A C52 H52C 109.5
H52B C52 H52C 109.5
C51 C53 H53A 109.5
C51 C53 H53B 109.5
H53A C53 H53B 109.5
C51 C53 H53C 109.5
H53A C53 H53C 109.5
H53B C53 H53C 109.5
C55 C54 N42 115.1(5)
C55 C54 C56 109.1(6)
N42 C54 C56 113.8(4)
C55 C54 H54A 106.0
N42 C54 H54A 106.0
C56 C54 H54A 106.0
C54 C55 H55A 109.5
C54 C55 H55B 109.5
H55A C55 H55B 109.5
C54 C55 H55C 109.5
H55A C55 H55C 109.5
H55B C55 H55C 109.5
C54 C56 H56A 109.5
C54 C56 H56B 109.5
H56A C56 H56B 109.5
C54 C56 H56C 109.5
H56A C56 H56C 109.5
H56B C56 H56C 109.5
C42 N42' C51' 118.2(3)
C42 N42' C54' 129.1(4)
C51' N42' C54' 112.7(4)
N42' C51' C53' 114.0(3)
N42' C51' C52' 115.6(4)
C53' C51' C52' 108.8(4)
N42' C51' H51B 105.9
C53' C51' H51B 105.9
C52' C51' H51B 105.9
C51' C52' H52D 109.5
C51' C52' H52E 109.5
H52D C52' H52E 109.5
C51' C52' H52F 109.5
H52D C52' H52F 109.5
H52E C52' H52F 109.5
C51' C53' H53D 109.5
C51' C53' H53E 109.5
H53D C53' H53E 109.5
C51' C53' H53F 109.5
H53D C53' H53F 109.5
H53E C53' H53F 109.5
C56' C54' C55' 120.2(6)
C56' C54' N42' 112.7(5)
C55' C54' N42' 102.8(5)
C56' C54' H54B 106.8
C55' C54' H54B 106.8
N42' C54' H54B 106.8
C54' C55' H55D 109.5
C54' C55' H55E 109.5
H55D C55' H55E 109.5
C54' C55' H55F 109.5
H55D C55' H55F 109.5
H55E C55' H55F 109.5
C54' C56' H56D 109.5
C54' C56' H56E 109.5
H56D C56' H56E 109.5
C54' C56' H56F 109.5
H56D C56' H56F 109.5
H56E C56' H56F 109.5

loop_
_geom_bond_atom_site_label_1
_geom_bond_atom_site_label_2
_geom_bond_distance
Co1 O1 1.9080(14)
Co1 O41 1.9255(13)
Co1 O21 1.9463(13)
Co1 S41 2.2032(6)
Co1 S1 2.2106(6)
Co1 S21 2.2243(5)
S1 C2 1.741(2)
O1 C1 1.265(2)
N1 C1 1.335(3)
N1 C2 1.339(3)
N2 C2 1.349(3)
N2 C14 1.475(3)
N2 C11 1.497(3)
C1 C3 1.481(3)
C3 C4 1.332(3)
C3 H3A 0.9500
C4 C5 1.466(3)
C4 H4A 0.9500
C5 C10 1.393(3)
C5 C6 1.401(3)
C6 C7 1.379(4)
C6 H6A 0.9500
C7 C8 1.379(4)
C7 H7A 0.9500
C8 C9 1.384(4)
C8 H8A 0.9500
C9 C10 1.389(4)
C9 H9A 0.9500
C10 H10A 0.9500
C11 C12 1.523(4)
C11 C13 1.524(3)
C11 H11A 1.0000
C12 H12A 0.9800
C12 H12B 0.9800
C12 H12C 0.9800
C13 H13A 0.9800
C13 H13B 0.9800
C13 H13C 0.9800
C14 C15 1.517(4)
C14 C16 1.521(4)
C14 H14A 1.0000
C15 H15A 0.9800
C15 H15B 0.9800
C15 H15C 0.9800
C16 H16A 0.9800
C16 H16B 0.9800
C16 H16C 0.9800
S21 C22 1.7543(18)
O21 C21 1.264(2)
N21 C22 1.335(2)
N21 C21 1.337(2)
N22 C22 1.340(2)
N22 C34 1.486(2)
N22 C31 1.488(2)
C21 C23 1.485(2)
C23 C24 1.335(3)
C23 H23A 0.9500
C24 C25 1.472(2)
C24 H24A 0.9500
C25 C26 1.398(2)
C25 C30 1.402(2)
C26 C27 1.390(3)
C26 H26A 0.9500
C27 C28 1.386(3)
C27 H27A 0.9500
C28 C29 1.389(3)
C28 H28A 0.9500
C29 C30 1.382(3)
C29 H29A 0.9500
C30 H30A 0.9500
C31 C33 1.517(3)
C31 C32 1.525(3)
C31 H31A 1.0000
C32 H32A 0.9800
C32 H32B 0.9800
C32 H32C 0.9800
C33 H33A 0.9800
C33 H33B 0.9800
C33 H33C 0.9800
C34 C35 1.517(3)
C34 C36 1.525(3)
C34 H34A 1.0000
C35 H35A 0.9800
C35 H35B 0.9800
C35 H35C 0.9800
C36 H36A 0.9800
C36 H36B 0.9800
C36 H36C 0.9800
S41 C42 1.700(3)
O41 C41 1.253(2)
N41 C41 1.329(3)
N41 C42 1.336(4)
C41 C43 1.480(3)
C42 N42' 1.395(4)
C42 N42 1.409(4)
C43 C44 1.324(3)
C43 H43A 0.9500
C44 C45 1.465(3)
C44 H44A 0.9500
C45 C46 1.398(3)
C45 C50 1.401(3)
C46 C47 1.383(3)
C46 H46A 0.9500
C47 C48 1.388(4)
C47 H47A 0.9500
C48 C49 1.383(3)
C48 H48A 0.9500
C49 C50 1.382(3)
C49 H49A 0.9500
C50 H50A 0.9500
N42 C54 1.478(6)
N42 C51 1.496(5)
C51 C53 1.514(6)
C51 C52 1.536(10)
C51 H51A 1.0000
C52 H52A 0.9800
C52 H52B 0.9800
C52 H52C 0.9800
C53 H53A 0.9800
C53 H53B 0.9800
C53 H53C 0.9800
C54 C55 1.374(10)
C54 C56 1.513(7)
C54 H54A 1.0000
C55 H55A 0.9800
C55 H55B 0.9800
C55 H55C 0.9800
C56 H56A 0.9800
C56 H56B 0.9800
C56 H56C 0.9800
N42' C51' 1.483(5)
N42' C54' 1.609(8)
C51' C53' 1.502(6)
C51' C52' 1.547(8)
C51' H51B 1.0000
C52' H52D 0.9800
C52' H52E 0.9800
C52' H52F 0.9800
C53' H53D 0.9800
C53' H53E 0.9800
C53' H53F 0.9800
C54' C56' 1.378(9)
C54' C55' 1.536(10)
C54' H54B 1.0000
C55' H55D 0.9800
C55' H55E 0.9800
C55' H55F 0.9800
C56' H56D 0.9800
C56' H56E 0.9800
C56' H56F 0.9800
